data_7119384
loop_
_publ_author_name
'Griffiths, Kieran'
'Kumar, Prashant'
'Akien, Geoffrey R.'
'Chilton, Nicholas F.'
'Abdul-Sada, Alaa'
'Tizzard, Graham J.'
'Coles, Simon J.'
'Kostakis, George E.'

_publ_section_title
;
 Tetranuclear Zn/4f coordination clusters as highly efficient catalysts
 for Friedel-Crafts alkylation
;
_journal_issue 50
_journal_name_full 'Chemical Communications'
_journal_page_first 7866
_journal_page_last 7869
_journal_paper_doi 10.1039/c6cc03608b
_journal_volume 52
_journal_year 2016
_chemical_formula_moiety 'C29 H24 N2 O2'
_chemical_formula_sum 'C29 H24 N2 O2'
_chemical_formula_weight 432.50
_space_group_crystal_system triclinic
_space_group_IT_number 2
_space_group_name_Hall '-P 1'
_space_group_name_H-M_alt 'P -1'
_symmetry_space_group_name_Hall '-P 1'
_symmetry_space_group_name_H-M 'P -1'
_atom_sites_solution_hydrogens mixed
_audit_creation_date 2015-11-24
_audit_creation_method
;
Olex2 1.2
(compiled 2015.09.30 svn.r3233 for OlexSys, GUI svn.r5103)
;
_audit_update_record
;
2016-02-09 deposited with the CCDC.
2016-05-18 downloaded from the CCDC.
;
_cell_angle_alpha 75.327(4)
_cell_angle_beta 82.383(4)
_cell_angle_gamma 81.347(4)
_cell_formula_units_Z 2
_cell_length_a 9.9468(4)
_cell_length_b 10.2850(5)
_cell_length_c 11.5735(5)
_cell_measurement_reflns_used 10280
_cell_measurement_temperature 100
_cell_measurement_theta_max 27.6080
_cell_measurement_theta_min 2.6160
_cell_volume 1126.82(9)
_computing_cell_refinement 'CrysAlisPro 1.171.38.41 (Rigaku OD, 2015)'
_computing_data_collection 'CrysAlisPro 1.171.38.41 (Rigaku OD, 2015)'
_computing_data_reduction 'CrysAlisPro 1.171.38.41 (Rigaku OD, 2015)'
_computing_molecular_graphics 'Olex2 (Dolomanov et al., 2009)'
_computing_publication_material 'Olex2 (Dolomanov et al., 2009)'
_computing_structure_refinement 'ShelXL (Sheldrick, 2015)'
_computing_structure_solution
;
Superflip (Palatinus & Chapuis, 2007;Palatinus & van der Lee, 2008;
Palatinus et al., 2012)
;
_diffrn_ambient_temperature 100
_diffrn_detector 'CCD plate'
_diffrn_measured_fraction_theta_full 0.999
_diffrn_measured_fraction_theta_max 0.999
_diffrn_measurement_details
;
List of Runs (angles in degrees, time in seconds):

  # Type    Start    End  Width  t~exp~   \w     \q     \k     \f   Frames
#--------------------------------------------------------------------------
  1  \w   -106.00  74.00   1.00   40.00    --  -16.00   0.00-120.00  180
  2  \w    -54.00  23.00   1.00   40.00    --  -16.00 -72.00  30.00   77
  3  \w    -61.00  23.00   1.00   40.00    --  -16.00 -72.00-150.00   84
  4  \w    -28.00  74.00   1.00   40.00    --  -16.00  72.00 -30.00  102
  5  \w    -16.00   0.00   1.00   40.00    --  -16.00  54.00 150.00   16
  6  \w    -30.00  74.00   1.00   40.00    --  -16.00  72.00  30.00  104
  7  \w    -69.00  23.00   1.00   40.00    --  -16.00 -72.00 -90.00   92
  8  \w    -69.00  23.00   1.00   40.00    --  -16.00 -72.00  90.00   92
  9  \w    -52.00  18.00   1.00   40.00    --  -16.00   0.00  60.00   70
 10  \w      3.00  18.00   1.00   40.00    --  -16.00 -72.00 120.00   15
 11  \w    -30.00  74.00   1.00   40.00    --  -16.00  72.00 120.00  104
 12  \w    -69.00  23.00   1.00   40.00    --  -16.00 -72.00   0.00   92
 13  \w    -69.00  10.00   1.00   40.00    --  -16.00 -72.00-180.00   79
;
_diffrn_measurement_device 'abstract diffractometer'
_diffrn_measurement_device_type 'dtrek-CrysAlisPro-abstract goniometer imported rigaku-d*trek images'
_diffrn_measurement_method '\w scans'
_diffrn_orient_matrix_type 'CrysAlisPro convention (1999,Acta A55,543-557)'
_diffrn_orient_matrix_UB_11 0.0043626000
_diffrn_orient_matrix_UB_12 0.0322913000
_diffrn_orient_matrix_UB_13 -0.0620467000
_diffrn_orient_matrix_UB_21 0.0723483000
_diffrn_orient_matrix_UB_22 -0.0114586000
_diffrn_orient_matrix_UB_23 -0.0027212000
_diffrn_orient_matrix_UB_31 -0.0008482000
_diffrn_orient_matrix_UB_32 -0.0631251000
_diffrn_orient_matrix_UB_33 -0.0139954000
_diffrn_radiation_monochromator graphite
_diffrn_radiation_probe x-ray
_diffrn_radiation_type MoK\a
_diffrn_radiation_wavelength 0.71073
_diffrn_reflns_av_R_equivalents 0.0597
_diffrn_reflns_av_unetI/netI 0.0393
_diffrn_reflns_Laue_measured_fraction_full 0.999
_diffrn_reflns_Laue_measured_fraction_max 0.999
_diffrn_reflns_limit_h_max 12
_diffrn_reflns_limit_h_min -11
_diffrn_reflns_limit_k_max 12
_diffrn_reflns_limit_k_min -12
_diffrn_reflns_limit_l_max 14
_diffrn_reflns_limit_l_min -14
_diffrn_reflns_number 27043
_diffrn_reflns_point_group_measured_fraction_full 0.999
_diffrn_reflns_point_group_measured_fraction_max 0.999
_diffrn_reflns_theta_full 26.000
_diffrn_reflns_theta_max 26.368
_diffrn_reflns_theta_min 2.408
_diffrn_source 'fine-focus sealed X-ray tube'
_diffrn_source_type 'Enhance (Mo) X-ray Source'
_exptl_absorpt_coefficient_mu 0.080
_exptl_absorpt_correction_T_max 1.00000
_exptl_absorpt_correction_T_min 0.90061
_exptl_absorpt_correction_type multi-scan
_exptl_absorpt_process_details
;
CrysAlisPro 1.171.38.41 (Rigaku Oxford Diffraction, 2015)
Empirical absorption correction using spherical harmonics,
 implemented in SCALE3 ABSPACK scaling algorithm.
;
_exptl_crystal_colour colourless
_exptl_crystal_colour_primary colourless
_exptl_crystal_density_diffrn 1.275
_exptl_crystal_description plate
_exptl_crystal_F_000 456
_exptl_crystal_size_max 0.12
_exptl_crystal_size_mid 0.04
_exptl_crystal_size_min 0.02
_refine_diff_density_max 0.386
_refine_diff_density_min -0.244
_refine_diff_density_rms 0.047
_refine_ls_extinction_coef .
_refine_ls_extinction_method none
_refine_ls_goodness_of_fit_ref 1.045
_refine_ls_hydrogen_treatment mixed
_refine_ls_matrix_type full
_refine_ls_number_parameters 304
_refine_ls_number_reflns 4603
_refine_ls_number_restraints 1
_refine_ls_restrained_S_all 1.045
_refine_ls_R_factor_all 0.0788
_refine_ls_R_factor_gt 0.0558
_refine_ls_shift/su_max 0.000
_refine_ls_shift/su_mean 0.000
_refine_ls_structure_factor_coef Fsqd
_refine_ls_weighting_details 'w=1/[\s^2^(Fo^2^)+(0.0660P)^2^+0.4880P] where P=(Fo^2^+2Fc^2^)/3'
_refine_ls_weighting_scheme calc
_refine_ls_wR_factor_gt 0.1337
_refine_ls_wR_factor_ref 0.1463
_reflns_Friedel_coverage 0.000
_reflns_Friedel_fraction_full .
_reflns_Friedel_fraction_max .
_reflns_number_gt 3471
_reflns_number_total 4603
_reflns_threshold_expression 'I > 2\s(I)'
_cod_data_source_file c6cc03608b2.cif
_cod_data_source_block 8c
_cod_database_code 7119384
_shelxl_version_number 2014-1
_chemical_oxdiff_formula 'C27 H20 N2'
_shelx_space_group_comment
;
The symmetry employed for this shelxl refinement is uniquely defined
by the following loop, which should always be used as a source of
symmetry information in preference to the above space-group names.
They are only intended as comments.
;
_reflns_odcompleteness_completeness 99.65
_reflns_odcompleteness_iscentric 1
_reflns_odcompleteness_theta 27.50
_olex2_refinement_description
;
1. Fixed Uiso
 At 1.2 times of:
  All C(H) groups, All N(H) groups
 At 1.5 times of:
  All C(H,H,H) groups
2. Restrained distances
 H1-N1
 0.88 with sigma of 0.02
3.a Ternary CH refined with riding coordinates:
 C10(H10)
3.b Aromatic/amide H refined with riding coordinates:
 N2(H2), C3(H3), C15(H15), C9(H9), C12(H12), C7(H7), C21(H21), C6(H6),
 C18(H18), C29(H29), C17(H17), C22(H22), C27(H27), C24(H24), C25(H25), C26(H26)
3.c Idealised Me refined as rotating group:
 C1(H1A,H1B,H1C), C19(H19A,H19B,H19C)
;
_olex2_submission_special_instructions 'No special instructions were received'
_oxdiff_exptl_absorpt_empirical_details
;
Empirical correction (ABSPACK) includes:
- Absorption correction using spherical harmonics
- Frame scaling
- Detector area scaling
;
_oxdiff_exptl_absorpt_empirical_full_max 1.839
_oxdiff_exptl_absorpt_empirical_full_min 0.641

loop_
_space_group_symop_operation_xyz
'x, y, z'
'-x, -y, -z'

loop_
_atom_site_label
_atom_site_type_symbol
_atom_site_fract_x
_atom_site_fract_y
_atom_site_fract_z
_atom_site_U_iso_or_equiv
_atom_site_adp_type
_atom_site_occupancy
_atom_site_site_symmetry_order
_atom_site_calc_flag
_atom_site_refinement_flags_posn
_atom_site_refinement_flags_adp
_atom_site_refinement_flags_occupancy
_atom_site_disorder_assembly
_atom_site_disorder_group
O2 O 0.27926(14) 0.12684(13) 0.62067(12) 0.0330(3) Uani 1 1 d . . . . .
O1 O 0.10578(14) 0.77485(13) -0.10604(13) 0.0341(3) Uani 1 1 d . . . . .
N1 N 0.22218(17) 0.26906(17) -0.19389(15) 0.0317(4) Uani 1 1 d D . . . .
N2 N 0.53274(17) 0.37627(17) 0.18892(15) 0.0337(4) Uani 1 1 d . . . . .
H2 H 0.6033 0.4224 0.1672 0.040 Uiso 1 1 calc R . . . .
C14 C 0.36861(19) 0.25967(18) 0.29958(17) 0.0268(4) Uani 1 1 d . . . . .
C4 C 0.19722(18) 0.40653(19) -0.06755(17) 0.0273(4) Uani 1 1 d . . . . .
C5 C 0.19245(19) 0.4015(2) -0.18740(17) 0.0288(4) Uani 1 1 d . . . . .
C8 C 0.23163(19) 0.26999(19) -0.00158(17) 0.0276(4) Uani 1 1 d . . . . .
C3 C 0.16819(19) 0.53175(19) -0.03549(18) 0.0279(4) Uani 1 1 d . . . . .
H3 H 0.1715 0.5373 0.0448 0.033 Uiso 1 1 calc R . . . .
C15 C 0.29917(19) 0.19368(18) 0.40684(17) 0.0280(4) Uani 1 1 d . . . . .
H15 H 0.2213 0.1508 0.4059 0.034 Uiso 1 1 calc R . . . .
C11 C 0.35126(19) 0.27687(19) 0.17590(17) 0.0276(4) Uani 1 1 d . . . . .
C20 C 0.2544(2) 0.0693(2) 0.17364(17) 0.0296(4) Uani 1 1 d . . . . .
C2 C 0.13486(19) 0.64590(19) -0.12351(18) 0.0285(4) Uani 1 1 d . . . . .
C16 C 0.3464(2) 0.19262(19) 0.51294(17) 0.0287(4) Uani 1 1 d . . . . .
C9 C 0.2448(2) 0.1916(2) -0.08231(18) 0.0306(4) Uani 1 1 d . . . . .
H9 H 0.2668 0.0960 -0.0633 0.037 Uiso 1 1 calc R . . . .
C12 C 0.4543(2) 0.3463(2) 0.11188(18) 0.0309(5) Uani 1 1 d . . . . .
H12 H 0.4696 0.3705 0.0268 0.037 Uiso 1 1 calc R . . . .
C10 C 0.2397(2) 0.22267(19) 0.13179(17) 0.0279(4) Uani 1 1 d . . . . .
H10 H 0.1509 0.2576 0.1714 0.033 Uiso 1 1 calc R . . . .
C13 C 0.4833(2) 0.32258(19) 0.30526(18) 0.0294(4) Uani 1 1 d . . . . .
C28 C 0.1639(2) -0.1385(2) 0.28320(18) 0.0323(5) Uani 1 1 d . . . . .
C7 C 0.1306(2) 0.6387(2) -0.24294(18) 0.0320(5) Uani 1 1 d . . . . .
H7 H 0.1074 0.7193 -0.3018 0.038 Uiso 1 1 calc R . . . .
C21 C 0.3787(2) -0.0086(2) 0.14593(18) 0.0340(5) Uani 1 1 d . . . . .
H21 H 0.4527 0.0360 0.1009 0.041 Uiso 1 1 calc R . . . .
C23 C 0.2876(2) -0.2143(2) 0.25304(18) 0.0331(5) Uani 1 1 d . . . . .
C6 C 0.1594(2) 0.5176(2) -0.27584(18) 0.0325(5) Uani 1 1 d . . . . .
H6 H 0.1569 0.5132 -0.3565 0.039 Uiso 1 1 calc R . . . .
C18 C 0.5274(2) 0.3253(2) 0.41330(19) 0.0334(5) Uani 1 1 d . . . . .
H18 H 0.6028 0.3711 0.4155 0.040 Uiso 1 1 calc R . . . .
C29 C 0.1497(2) 0.0046(2) 0.24024(18) 0.0314(5) Uani 1 1 d . . . . .
H29 H 0.0655 0.0563 0.2583 0.038 Uiso 1 1 calc R . . . .
C17 C 0.4578(2) 0.2590(2) 0.51731(19) 0.0329(5) Uani 1 1 d . . . . .
H17 H 0.4857 0.2584 0.5928 0.039 Uiso 1 1 calc R . . . .
C22 C 0.3944(2) -0.1462(2) 0.18253(19) 0.0353(5) Uani 1 1 d . . . . .
H22 H 0.4777 -0.1966 0.1604 0.042 Uiso 1 1 calc R . . . .
C27 C 0.0575(2) -0.2053(2) 0.3553(2) 0.0385(5) Uani 1 1 d . . . . .
H27 H -0.0258 -0.1544 0.3767 0.046 Uiso 1 1 calc R . . . .
C1 C 0.1182(2) 0.7904(2) 0.01077(19) 0.0373(5) Uani 1 1 d . . . . .
H1A H 0.0964 0.8862 0.0122 0.056 Uiso 1 1 calc GR . . . .
H1B H 0.2120 0.7586 0.0311 0.056 Uiso 1 1 calc GR . . . .
H1C H 0.0548 0.7372 0.0694 0.056 Uiso 1 1 calc GR . . . .
C24 C 0.3002(2) -0.3575(2) 0.2946(2) 0.0404(5) Uani 1 1 d . . . . .
H24 H 0.3823 -0.4106 0.2740 0.048 Uiso 1 1 calc R . . . .
C25 C 0.1953(3) -0.4190(2) 0.3638(2) 0.0453(6) Uani 1 1 d . . . . .
H25 H 0.2049 -0.5148 0.3914 0.054 Uiso 1 1 calc R . . . .
C26 C 0.0737(2) -0.3426(2) 0.3946(2) 0.0443(6) Uani 1 1 d . . . . .
H26 H 0.0015 -0.3869 0.4433 0.053 Uiso 1 1 calc R . . . .
C19 C 0.3295(3) -0.0123(2) 0.6580(2) 0.0489(6) Uani 1 1 d . . . . .
H19A H 0.3209 -0.0584 0.5953 0.073 Uiso 1 1 calc GR . . . .
H19B H 0.2766 -0.0534 0.7324 0.073 Uiso 1 1 calc GR . . . .
H19C H 0.4259 -0.0211 0.6719 0.073 Uiso 1 1 calc GR . . . .
H1 H 0.226(2) 0.238(2) -0.2578(16) 0.035(6) Uiso 1 1 d D . . . .

loop_
_atom_site_aniso_label
_atom_site_aniso_U_11
_atom_site_aniso_U_22
_atom_site_aniso_U_33
_atom_site_aniso_U_23
_atom_site_aniso_U_13
_atom_site_aniso_U_12
O2 0.0359(8) 0.0340(8) 0.0268(8) -0.0036(6) 0.0025(6) -0.0085(6)
O1 0.0362(8) 0.0309(8) 0.0346(8) -0.0033(6) -0.0033(6) -0.0105(6)
N1 0.0350(10) 0.0369(10) 0.0255(9) -0.0090(8) -0.0007(7) -0.0109(8)
N2 0.0299(9) 0.0371(10) 0.0346(10) -0.0027(8) -0.0007(7) -0.0180(8)
C14 0.0265(10) 0.0237(9) 0.0307(11) -0.0054(8) -0.0005(8) -0.0086(8)
C4 0.0211(9) 0.0338(11) 0.0271(10) -0.0037(8) 0.0010(8) -0.0124(8)
C5 0.0243(10) 0.0344(11) 0.0285(11) -0.0050(8) 0.0006(8) -0.0128(8)
C8 0.0242(10) 0.0323(10) 0.0269(10) -0.0053(8) 0.0009(8) -0.0114(8)
C3 0.0245(10) 0.0344(11) 0.0256(10) -0.0046(8) 0.0000(8) -0.0126(8)
C15 0.0257(10) 0.0268(10) 0.0322(11) -0.0054(8) 0.0009(8) -0.0113(8)
C11 0.0281(10) 0.0261(10) 0.0282(10) -0.0043(8) -0.0003(8) -0.0083(8)
C20 0.0332(11) 0.0333(11) 0.0247(10) -0.0052(8) -0.0040(8) -0.0141(9)
C2 0.0225(10) 0.0306(10) 0.0318(11) -0.0030(8) -0.0005(8) -0.0111(8)
C16 0.0300(10) 0.0289(10) 0.0261(10) -0.0054(8) 0.0023(8) -0.0069(8)
C9 0.0290(10) 0.0326(11) 0.0305(11) -0.0052(9) -0.0003(8) -0.0111(8)
C12 0.0316(11) 0.0334(11) 0.0271(11) -0.0035(8) 0.0002(8) -0.0108(9)
C10 0.0262(10) 0.0294(10) 0.0282(10) -0.0045(8) 0.0011(8) -0.0111(8)
C13 0.0266(10) 0.0295(10) 0.0313(11) -0.0039(8) 0.0002(8) -0.0092(8)
C28 0.0314(11) 0.0383(11) 0.0293(11) -0.0052(9) -0.0052(9) -0.0143(9)
C7 0.0266(10) 0.0353(11) 0.0320(11) 0.0009(9) -0.0048(8) -0.0112(9)
C21 0.0328(11) 0.0372(11) 0.0330(11) -0.0063(9) -0.0021(9) -0.0114(9)
C23 0.0350(11) 0.0360(11) 0.0298(11) -0.0067(9) -0.0079(9) -0.0069(9)
C6 0.0311(11) 0.0431(12) 0.0244(10) -0.0055(9) -0.0001(8) -0.0145(9)
C18 0.0297(11) 0.0360(11) 0.0370(12) -0.0067(9) -0.0044(9) -0.0144(9)
C29 0.0328(11) 0.0313(11) 0.0306(11) -0.0042(9) -0.0040(9) -0.0104(9)
C17 0.0330(11) 0.0371(11) 0.0311(11) -0.0090(9) -0.0059(9) -0.0087(9)
C22 0.0330(11) 0.0400(12) 0.0341(12) -0.0109(9) -0.0019(9) -0.0060(9)
C27 0.0340(12) 0.0372(12) 0.0431(13) -0.0035(10) -0.0013(10) -0.0128(9)
C1 0.0419(12) 0.0342(11) 0.0388(12) -0.0101(9) -0.0039(10) -0.0118(10)
C24 0.0451(13) 0.0339(12) 0.0417(13) -0.0069(10) -0.0090(10) -0.0025(10)
C25 0.0560(15) 0.0309(12) 0.0473(14) -0.0018(10) -0.0061(12) -0.0126(11)
C26 0.0439(13) 0.0384(12) 0.0485(14) 0.0011(10) -0.0035(11) -0.0196(11)
C19 0.0567(15) 0.0350(13) 0.0455(14) 0.0021(10) 0.0085(12) -0.0079(11)

loop_
_atom_type_symbol
_atom_type_description
_atom_type_scat_dispersion_real
_atom_type_scat_dispersion_imag
_atom_type_scat_source
C C 0.0033 0.0016 'International Tables Vol C Tables 4.2.6.8 and 6.1.1.4'
H H 0.0000 0.0000 'International Tables Vol C Tables 4.2.6.8 and 6.1.1.4'
N N 0.0061 0.0033 'International Tables Vol C Tables 4.2.6.8 and 6.1.1.4'
O O 0.0106 0.0060 'International Tables Vol C Tables 4.2.6.8 and 6.1.1.4'

loop_
_geom_angle_atom_site_label_1
_geom_angle_atom_site_label_2
_geom_angle_atom_site_label_3
_geom_angle
_geom_angle_site_symmetry_1
_geom_angle_site_symmetry_3
C16 O2 C19 113.31(16) . .
C2 O1 C1 116.77(15) . .
C5 N1 H1 126.5(14) . .
C9 N1 C5 108.49(17) . .
C9 N1 H1 125.0(15) . .
C12 N2 H2 125.4 . .
C13 N2 H2 125.4 . .
C13 N2 C12 109.17(16) . .
C15 C14 C11 133.36(17) . .
C15 C14 C13 118.90(18) . .
C13 C14 C11 107.72(16) . .
C5 C4 C8 106.68(17) . .
C3 C4 C5 119.67(18) . .
C3 C4 C8 133.64(18) . .
N1 C5 C4 107.94(17) . .
N1 C5 C6 130.38(18) . .
C6 C5 C4 121.66(18) . .
C4 C8 C10 126.47(17) . .
C9 C8 C4 106.11(17) . .
C9 C8 C10 127.24(18) . .
C4 C3 H3 120.9 . .
C2 C3 C4 118.20(18) . .
C2 C3 H3 120.9 . .
C14 C15 H15 120.8 . .
C16 C15 C14 118.33(17) . .
C16 C15 H15 120.8 . .
C14 C11 C10 124.12(16) . .
C12 C11 C14 106.37(17) . .
C12 C11 C10 129.49(18) . .
C21 C20 C10 120.21(17) . .
C29 C20 C10 120.85(19) . .
C29 C20 C21 118.92(19) . .
O1 C2 C3 124.76(18) . .
O1 C2 C7 113.98(17) . .
C3 C2 C7 121.25(19) . .
O2 C16 C17 118.62(17) . .
C15 C16 O2 119.25(17) . .
C15 C16 C17 122.11(18) . .
N1 C9 C8 110.77(18) . .
N1 C9 H9 124.6 . .
C8 C9 H9 124.6 . .
N2 C12 H12 125.1 . .
C11 C12 N2 109.88(17) . .
C11 C12 H12 125.1 . .
C8 C10 C11 113.83(15) . .
C8 C10 C20 111.98(16) . .
C8 C10 H10 107.0 . .
C11 C10 C20 109.76(16) . .
C11 C10 H10 107.0 . .
C20 C10 H10 107.0 . .
N2 C13 C14 106.84(17) . .
N2 C13 C18 130.81(18) . .
C18 C13 C14 122.35(18) . .
C23 C28 C29 118.86(18) . .
C23 C28 C27 119.65(19) . .
C27 C28 C29 121.5(2) . .
C2 C7 H7 119.4 . .
C6 C7 C2 121.29(19) . .
C6 C7 H7 119.4 . .
C20 C21 H21 119.3 . .
C22 C21 C20 121.30(19) . .
C22 C21 H21 119.3 . .
C28 C23 C22 119.24(19) . .
C28 C23 C24 118.54(19) . .
C22 C23 C24 122.2(2) . .
C5 C6 H6 121.0 . .
C7 C6 C5 117.92(19) . .
C7 C6 H6 121.0 . .
C13 C18 H18 121.3 . .
C17 C18 C13 117.49(18) . .
C17 C18 H18 121.3 . .
C20 C29 C28 121.3(2) . .
C20 C29 H29 119.4 . .
C28 C29 H29 119.4 . .
C16 C17 H17 119.6 . .
C18 C17 C16 120.75(19) . .
C18 C17 H17 119.6 . .
C21 C22 C23 120.3(2) . .
C21 C22 H22 119.8 . .
C23 C22 H22 119.8 . .
C28 C27 H27 119.9 . .
C26 C27 C28 120.2(2) . .
C26 C27 H27 119.9 . .
O1 C1 H1A 109.5 . .
O1 C1 H1B 109.5 . .
O1 C1 H1C 109.5 . .
H1A C1 H1B 109.5 . .
H1A C1 H1C 109.5 . .
H1B C1 H1C 109.5 . .
C23 C24 H24 119.8 . .
C25 C24 C23 120.3(2) . .
C25 C24 H24 119.8 . .
C24 C25 H25 119.7 . .
C24 C25 C26 120.6(2) . .
C26 C25 H25 119.7 . .
C27 C26 C25 120.6(2) . .
C27 C26 H26 119.7 . .
C25 C26 H26 119.7 . .
O2 C19 H19A 109.5 . .
O2 C19 H19B 109.5 . .
O2 C19 H19C 109.5 . .
H19A C19 H19B 109.5 . .
H19A C19 H19C 109.5 . .
H19B C19 H19C 109.5 . .

loop_
_geom_bond_atom_site_label_1
_geom_bond_atom_site_label_2
_geom_bond_distance
_geom_bond_site_symmetry_2
O2 C16 1.395(2) .
O2 C19 1.419(3) .
O1 C2 1.374(2) .
O1 C1 1.424(2) .
N1 C5 1.369(3) .
N1 C9 1.362(3) .
N1 H1 0.871(15) .
N2 H2 0.8800 .
N2 C12 1.376(2) .
N2 C13 1.374(2) .
C14 C15 1.402(3) .
C14 C11 1.428(3) .
C14 C13 1.410(3) .
C4 C5 1.408(3) .
C4 C8 1.433(3) .
C4 C3 1.408(3) .
C5 C6 1.391(3) .
C8 C9 1.363(3) .
C8 C10 1.506(3) .
C3 H3 0.9500 .
C3 C2 1.376(3) .
C15 H15 0.9500 .
C15 C16 1.369(3) .
C11 C12 1.364(3) .
C11 C10 1.511(3) .
C20 C10 1.519(3) .
C20 C21 1.415(3) .
C20 C29 1.363(3) .
C2 C7 1.409(3) .
C16 C17 1.398(3) .
C9 H9 0.9500 .
C12 H12 0.9500 .
C10 H10 1.0000 .
C13 C18 1.387(3) .
C28 C23 1.407(3) .
C28 C29 1.421(3) .
C28 C27 1.408(3) .
C7 H7 0.9500 .
C7 C6 1.372(3) .
C21 H21 0.9500 .
C21 C22 1.362(3) .
C23 C22 1.410(3) .
C23 C24 1.421(3) .
C6 H6 0.9500 .
C18 H18 0.9500 .
C18 C17 1.378(3) .
C29 H29 0.9500 .
C17 H17 0.9500 .
C22 H22 0.9500 .
C27 H27 0.9500 .
C27 C26 1.361(3) .
C1 H1A 0.9800 .
C1 H1B 0.9800 .
C1 H1C 0.9800 .
C24 H24 0.9500 .
C24 C25 1.361(3) .
C25 H25 0.9500 .
C25 C26 1.396(3) .
C26 H26 0.9500 .
C19 H19A 0.9800 .
C19 H19B 0.9800 .
C19 H19C 0.9800 .

loop_
_geom_torsion_atom_site_label_1
_geom_torsion_atom_site_label_2
_geom_torsion_atom_site_label_3
_geom_torsion_atom_site_label_4
_geom_torsion
_geom_torsion_site_symmetry_1
_geom_torsion_site_symmetry_2
_geom_torsion_site_symmetry_3
_geom_torsion_site_symmetry_4
O2 C16 C17 C18 179.95(18) . . . .
O1 C2 C7 C6 178.90(17) . . . .
N1 C5 C6 C7 178.36(19) . . . .
N2 C13 C18 C17 -178.7(2) . . . .
C14 C15 C16 O2 -179.64(16) . . . .
C14 C15 C16 C17 2.3(3) . . . .
C14 C11 C12 N2 -1.5(2) . . . .
C14 C11 C10 C8 172.21(17) . . . .
C14 C11 C10 C20 -61.4(2) . . . .
C14 C13 C18 C17 2.5(3) . . . .
C4 C5 C6 C7 -0.3(3) . . . .
C4 C8 C9 N1 0.4(2) . . . .
C4 C8 C10 C11 -64.8(2) . . . .
C4 C8 C10 C20 169.94(17) . . . .
C4 C3 C2 O1 -179.15(17) . . . .
C4 C3 C2 C7 -0.5(3) . . . .
C5 N1 C9 C8 -0.4(2) . . . .
C5 C4 C8 C9 -0.3(2) . . . .
C5 C4 C8 C10 -175.72(17) . . . .
C5 C4 C3 C2 0.5(3) . . . .
C8 C4 C5 N1 0.1(2) . . . .
C8 C4 C5 C6 178.99(17) . . . .
C8 C4 C3 C2 -178.31(19) . . . .
C3 C4 C5 N1 -179.00(16) . . . .
C3 C4 C5 C6 -0.1(3) . . . .
C3 C4 C8 C9 178.6(2) . . . .
C3 C4 C8 C10 3.2(3) . . . .
C3 C2 C7 C6 0.1(3) . . . .
C15 C14 C11 C12 -177.5(2) . . . .
C15 C14 C11 C10 1.2(3) . . . .
C15 C14 C13 N2 178.79(17) . . . .
C15 C14 C13 C18 -2.1(3) . . . .
C15 C16 C17 C18 -2.0(3) . . . .
C11 C14 C15 C16 177.7(2) . . . .
C11 C14 C13 N2 0.3(2) . . . .
C11 C14 C13 C18 179.37(18) . . . .
C20 C21 C22 C23 -2.2(3) . . . .
C2 C7 C6 C5 0.3(3) . . . .
C9 N1 C5 C4 0.2(2) . . . .
C9 N1 C5 C6 -178.61(19) . . . .
C9 C8 C10 C11 120.7(2) . . . .
C9 C8 C10 C20 -4.5(3) . . . .
C12 N2 C13 C14 -1.2(2) . . . .
C12 N2 C13 C18 179.8(2) . . . .
C12 C11 C10 C8 -9.4(3) . . . .
C12 C11 C10 C20 117.0(2) . . . .
C10 C8 C9 N1 175.80(17) . . . .
C10 C11 C12 N2 179.88(19) . . . .
C10 C20 C21 C22 179.95(18) . . . .
C10 C20 C29 C28 -177.90(17) . . . .
C13 N2 C12 C11 1.7(2) . . . .
C13 C14 C15 C16 -0.3(3) . . . .
C13 C14 C11 C12 0.7(2) . . . .
C13 C14 C11 C10 179.46(18) . . . .
C13 C18 C17 C16 -0.4(3) . . . .
C28 C23 C22 C21 1.2(3) . . . .
C28 C23 C24 C25 -1.2(3) . . . .
C28 C27 C26 C25 -0.2(4) . . . .
C21 C20 C10 C8 71.9(2) . . . .
C21 C20 C10 C11 -55.6(2) . . . .
C21 C20 C29 C28 0.8(3) . . . .
C23 C28 C29 C20 -1.8(3) . . . .
C23 C28 C27 C26 -0.8(3) . . . .
C23 C24 C25 C26 0.3(3) . . . .
C29 C20 C10 C8 -109.4(2) . . . .
C29 C20 C10 C11 123.11(19) . . . .
C29 C20 C21 C22 1.2(3) . . . .
C29 C28 C23 C22 0.8(3) . . . .
C29 C28 C23 C24 -178.94(18) . . . .
C29 C28 C27 C26 179.6(2) . . . .
C22 C23 C24 C25 179.1(2) . . . .
C27 C28 C23 C22 -178.88(19) . . . .
C27 C28 C23 C24 1.4(3) . . . .
C27 C28 C29 C20 177.88(19) . . . .
C1 O1 C2 C3 3.3(3) . . . .
C1 O1 C2 C7 -175.48(16) . . . .
C24 C23 C22 C21 -179.10(19) . . . .
C24 C25 C26 C27 0.4(4) . . . .
C19 O2 C16 C15 88.7(2) . . . .
C19 O2 C16 C17 -93.2(2) . . . .
